data_2244208
loop_
_publ_author_name
'Krebs, Christoph'
'Jess, Inke'
'N\"ather, Christian'

_publ_section_title
;
 Syntheses and crystal structures of the ethanol, acetonitrile and diethyl
 ether Werner clathrates
 bis(isothiocyanato-\k<i>N</i>)tetrakis(3-methylpyridine-\k<i>N</i>)nickel(II)
;
_journal_coeditor_code HB8036
_journal_issue 10
_journal_name_full 'Acta Crystallographica Section E'
_journal_page_first 993
_journal_page_last 998
_journal_paper_doi 10.1107/S2056989022008891
_journal_volume 78
_journal_year 2022
_chemical_formula_iupac '[Ni (N C S )2 (C6 H7 N )4], 2C2 H3 N'
_chemical_formula_moiety 'C26 H28 N6 Ni S2, 2(C2 H3 N)'
_chemical_formula_sum 'C30 H34 N8 Ni S2'
_chemical_formula_weight 629.48
_chemical_name_systematic
;
Bis(isothiocyanato-\k<i>N</i>)tetrakis(3-methylpyridine-\k<i>N</i>)\
nickel(II) acetonitrile disolvate
;
_space_group_crystal_system monoclinic
_space_group_IT_number 15
_space_group_name_Hall '-C 2yc'
_space_group_name_H-M_alt 'C 1 2/c 1'
_atom_sites_solution_hydrogens geom
_atom_sites_solution_primary dual
_audit_creation_method
;
Olex2 1.3-ac4
(compiled 2020.11.27 svn.r5f609507 for Rigaku Oxford Diffraction, GUI svn.r6214)
;
_cell_angle_alpha 90
_cell_angle_beta 96.8250(10)
_cell_angle_gamma 90
_cell_formula_units_Z 4
_cell_length_a 18.79900(10)
_cell_length_b 11.30330(10)
_cell_length_c 15.86390(10)
_cell_measurement_reflns_used 26840
_cell_measurement_temperature 100.01(10)
_cell_measurement_theta_max 79.1620
_cell_measurement_theta_min 4.5430
_cell_volume 3347.04(4)
_computing_cell_refinement
;
CrysAlisPro (Rigaku OD, 2021)
;
_computing_data_collection
;
CrysAlisPro (Rigaku OD, 2021)
;
_computing_data_reduction
;
CrysAlisPro (Rigaku OD, 2021)
;
_computing_molecular_graphics
;
DIAMOND (Brandenburg & Putz, 1999)
;
_computing_publication_material
;
publCIF (Westrip, 2010)
;
_computing_structure_refinement
;
<i>SHELXL2016/6</i> (Sheldrick, 2015b)
;
_computing_structure_solution
;
<i>SHELXT2014/5</i> (Sheldrick, 2015a)
;
_diffrn_ambient_temperature 100.01(10)
_diffrn_detector 'Hybrid Pixel Array Detector'
_diffrn_detector_area_resol_mean 10.0000
_diffrn_measured_fraction_theta_full 0.999
_diffrn_measured_fraction_theta_max 0.991
_diffrn_measurement_device 'four-circle diffractometer'
_diffrn_measurement_device_type 'XtaLAB Synergy, Dualflex, HyPix'
_diffrn_measurement_method '\w scans'
_diffrn_radiation_monochromator mirror
_diffrn_radiation_probe x-ray
_diffrn_radiation_type 'Cu K\a'
_diffrn_radiation_wavelength 1.54184
_diffrn_reflns_av_R_equivalents 0.0205
_diffrn_reflns_av_unetI/netI 0.0072
_diffrn_reflns_limit_h_max 21
_diffrn_reflns_limit_h_min -23
_diffrn_reflns_limit_k_max 14
_diffrn_reflns_limit_k_min -13
_diffrn_reflns_limit_l_max 19
_diffrn_reflns_limit_l_min -20
_diffrn_reflns_number 35196
_diffrn_reflns_theta_full 67.684
_diffrn_reflns_theta_max 79.668
_diffrn_reflns_theta_min 4.573
_diffrn_source 'micro-focus sealed X-ray tube'
_exptl_absorpt_coefficient_mu 2.247
_exptl_absorpt_correction_T_max 1.00000
_exptl_absorpt_correction_T_min 0.74559
_exptl_absorpt_correction_type multi-scan
_exptl_absorpt_process_details
;
(CrysAlisPro; Rigaku OD, 2021)
;
_exptl_crystal_colour 'light purple'
_exptl_crystal_density_diffrn 1.249
_exptl_crystal_description block
_exptl_crystal_F_000 1320
_exptl_crystal_size_max 0.25
_exptl_crystal_size_mid 0.15
_exptl_crystal_size_min 0.05
_refine_diff_density_max 0.799
_refine_diff_density_min -0.461
_refine_ls_goodness_of_fit_ref 1.067
_refine_ls_hydrogen_treatment constr
_refine_ls_matrix_type full
_refine_ls_number_parameters 264
_refine_ls_number_reflns 3605
_refine_ls_number_restraints 82
_refine_ls_restrained_S_all 1.059
_refine_ls_R_factor_all 0.0463
_refine_ls_R_factor_gt 0.0456
_refine_ls_shift/su_max 0.001
_refine_ls_shift/su_mean 0.000
_refine_ls_structure_factor_coef Fsqd
_refine_ls_weighting_details 'w=1/[\s^2^(Fo^2^)+(0.0965P)^2^+2.6920P] where P=(Fo^2^+2Fc^2^)/3'
_refine_ls_weighting_scheme calc
_refine_ls_wR_factor_gt 0.1517
_refine_ls_wR_factor_ref 0.1526
_reflns_number_gt 3462
_reflns_number_total 3605
_reflns_threshold_expression 'I > 2\s(I)'
_cod_data_source_file hb8036sup1.cif
_cod_data_source_block 2
_cod_database_code 2244208
_shelx_space_group_comment
;
The symmetry employed for this shelxl refinement is uniquely defined
by the following loop, which should always be used as a source of
symmetry information in preference to the above space-group names.
They are only intended as comments.
;
_shelx_estimated_absorpt_t_min 0.603
_shelx_estimated_absorpt_t_max 0.896

loop_
_space_group_symop_operation_xyz
'x, y, z'
'-x, y, -z+1/2'
'x+1/2, y+1/2, z'
'-x+1/2, y+1/2, -z+1/2'
'-x, -y, -z'
'x, -y, z-1/2'
'-x+1/2, -y+1/2, -z'
'x+1/2, -y+1/2, z-1/2'

loop_
_atom_site_type_symbol
_atom_site_label
_atom_site_fract_x
_atom_site_fract_y
_atom_site_fract_z
_atom_site_U_iso_or_equiv
_atom_site_adp_type
_atom_site_calc_flag
_atom_site_occupancy
_atom_site_disorder_assembly
_atom_site_disorder_group
Ni Ni1 0.500000 0.24890(3) 0.750000 0.02595(17) Uani d 1 A .
N N1 0.42021(9) 0.24892(10) 0.82781(11) 0.0345(4) Uani d 1 . .
C C1 0.36511(10) 0.24794(11) 0.85346(11) 0.0284(4) Uani d 1 . .
S S1 0.28727(2) 0.24611(4) 0.88985(3) 0.04010(18) Uani d 1 . .
N N11 0.55665(7) 0.38053(12) 0.82637(9) 0.0330(3) Uani d 1 . .
C C11 0.52259(10) 0.47154(15) 0.85750(11) 0.0386(4) Uani d 1 . .
H H11 0.472097 0.476613 0.843833 0.046 Uiso calc 1 . .
C C12 0.55697(12) 0.55942(17) 0.90889(13) 0.0503(5) Uani d 1 . .
C C13 0.63026(13) 0.5497(2) 0.92937(16) 0.0608(6) Uani d 1 . .
H H13 0.655637 0.607165 0.964830 0.073 Uiso calc 1 . .
C C14 0.66640(11) 0.4564(2) 0.89825(16) 0.0612(6) Uani d 1 . .
H H14 0.716769 0.448707 0.911946 0.073 Uiso calc 1 . .
C C15 0.62794(9) 0.37415(17) 0.84660(12) 0.0449(4) Uani d 1 . .
H H15 0.653079 0.310505 0.824553 0.054 Uiso calc 1 . .
C C16 0.51514(16) 0.6613(2) 0.93882(19) 0.0760(8) Uani d 1 . .
H H16A 0.509929 0.722969 0.895090 0.114 Uiso calc 1 . .
H H16B 0.540591 0.693673 0.991274 0.114 Uiso calc 1 . .
H H16C 0.467636 0.633742 0.949620 0.114 Uiso calc 1 . .
N N21 0.44432(7) 0.11538(12) 0.67464(8) 0.0310(3) Uani d 1 . .
C C21 0.43764(9) 0.12022(14) 0.58979(10) 0.0337(3) Uani d 1 . .
H H21 0.460555 0.183760 0.564569 0.040 Uiso calc 0.757(5) A 1
H H21A 0.452665 0.188327 0.561597 0.040 Uiso calc 0.243(5) A 2
C C22 0.4005(3) 0.0410(5) 0.5368(4) 0.0347(12) Uani d 0.757(5) A 1
C C23 0.3683(3) -0.0535(4) 0.5741(3) 0.0400(9) Uani d 0.757(5) A 1
H H23 0.343460 -0.112681 0.539724 0.048 Uiso calc 0.757(5) A 1
C C24 0.3730(2) -0.0603(3) 0.6615(2) 0.0453(8) Uani d 0.757(5) A 1
H H24 0.350897 -0.123617 0.687939 0.054 Uiso calc 0.757(5) A 1
C C25 0.4100(2) 0.0254(5) 0.7095(4) 0.0380(11) Uani d 0.757(5) A 1
H H25 0.411687 0.021686 0.769528 0.046 Uiso calc 0.757(5) A 1
C C26 0.39812(15) 0.0533(2) 0.44197(14) 0.0466(7) Uani d 0.757(5) A 1
H H26A 0.368378 0.121456 0.422608 0.070 Uiso calc 0.757(5) A 1
H H26B 0.377644 -0.018657 0.414374 0.070 Uiso calc 0.757(5) A 1
H H26C 0.446794 0.064930 0.427212 0.070 Uiso calc 0.757(5) A 1
C C22' 0.4062(13) 0.017(2) 0.5403(11) 0.042(4) Uani d 0.243(5) A 2
H H22' 0.398402 0.020171 0.480103 0.051 Uiso calc 0.243(5) A 2
C C23' 0.3890(8) -0.0810(15) 0.5813(11) 0.048(3) Uani d 0.243(5) A 2
H H23' 0.367339 -0.146067 0.550209 0.058 Uiso calc 0.243(5) A 2
C C24' 0.4025(5) -0.0869(9) 0.6675(6) 0.0368(19) Uani d 0.243(5) A 2
C C25' 0.4322(6) 0.0147(15) 0.7115(12) 0.027(2) Uani d 0.243(5) A 2
H H25' 0.444086 0.009232 0.771277 0.033 Uiso calc 0.243(5) A 2
C C26' 0.3910(5) -0.1978(8) 0.7179(5) 0.054(2) Uani d 0.243(5) A 2
H H26D 0.349846 -0.241696 0.689851 0.081 Uiso calc 0.243(5) A 2
H H26E 0.381743 -0.175834 0.775373 0.081 Uiso calc 0.243(5) A 2
H H26F 0.433910 -0.247524 0.721077 0.081 Uiso calc 0.243(5) A 2
N N31 0.3955(6) 0.6917(11) 0.7911(7) 0.164(3) Uani d 0.5 B 1
C C31 0.3454(6) 0.6475(8) 0.8069(6) 0.126(2) Uani d 0.5 B 1
C C32 0.2775(8) 0.5919(12) 0.8173(13) 0.160(5) Uani d 0.5 B 1
H H32A 0.241992 0.613118 0.769401 0.239 Uiso calc 0.5 B 1
H H32B 0.261097 0.619130 0.870340 0.239 Uiso calc 0.5 B 1
H H32C 0.283598 0.505767 0.819183 0.239 Uiso calc 0.5 B 1
N N31' 0.2788(5) 0.7116(10) 0.9198(8) 0.163(3) Uani d 0.5 C 2
C C31' 0.2854(4) 0.6431(8) 0.8677(8) 0.113(2) Uani d 0.5 C 2
C C32' 0.2937(5) 0.5588(9) 0.8067(11) 0.122(3) Uani d 0.5 C 2
H H32D 0.328828 0.586604 0.770166 0.182 Uiso calc 0.5 C 2
H H32E 0.247670 0.545062 0.772217 0.182 Uiso calc 0.5 C 2
H H32F 0.310663 0.484778 0.834360 0.182 Uiso calc 0.5 C 2

loop_
_atom_site_aniso_label
_atom_site_aniso_U_11
_atom_site_aniso_U_22
_atom_site_aniso_U_33
_atom_site_aniso_U_12
_atom_site_aniso_U_13
_atom_site_aniso_U_23
Ni1 0.0266(3) 0.0241(3) 0.0272(3) 0.000 0.00339(17) 0.000
N1 0.0328(8) 0.0347(8) 0.0367(8) -0.0004(4) 0.0076(6) 0.0012(5)
C1 0.0336(8) 0.0257(8) 0.0254(8) 0.0016(5) 0.0009(6) 0.0006(4)
S1 0.0297(3) 0.0488(3) 0.0431(3) 0.00236(14) 0.0093(2) 0.00200(15)
N11 0.0360(7) 0.0286(6) 0.0346(7) -0.0035(5) 0.0044(5) -0.0037(5)
C11 0.0452(9) 0.0324(8) 0.0395(8) -0.0026(7) 0.0099(7) -0.0057(6)
C12 0.0649(12) 0.0391(9) 0.0491(10) -0.0099(8) 0.0166(9) -0.0137(8)
C13 0.0609(13) 0.0601(13) 0.0611(13) -0.0223(11) 0.0067(10) -0.0259(11)
C14 0.0425(10) 0.0660(14) 0.0729(14) -0.0132(9) -0.0023(9) -0.0211(11)
C15 0.0364(8) 0.0431(9) 0.0538(10) -0.0042(7) 0.0001(7) -0.0112(8)
C16 0.0889(19) 0.0580(14) 0.0850(18) -0.0064(12) 0.0269(15) -0.0332(13)
N21 0.0352(7) 0.0295(6) 0.0276(6) -0.0048(5) 0.0008(5) 0.0009(5)
C21 0.0393(8) 0.0330(8) 0.0288(7) -0.0021(6) 0.0038(6) 0.0018(6)
C22 0.0409(18) 0.031(2) 0.0324(18) -0.0011(17) 0.0058(14) 0.0012(12)
C23 0.046(2) 0.037(2) 0.0369(16) -0.0138(16) 0.0011(16) -0.0052(13)
C24 0.054(2) 0.0409(17) 0.0411(14) -0.0197(15) 0.0044(15) 0.0019(12)
C25 0.041(3) 0.0412(18) 0.0315(15) -0.014(2) 0.001(2) 0.0053(12)
C26 0.0616(15) 0.0482(14) 0.0294(11) -0.0122(11) 0.0032(10) -0.0058(9)
C22' 0.064(8) 0.037(7) 0.019(4) 0.014(5) -0.020(4) -0.012(4)
C23' 0.053(8) 0.042(6) 0.045(4) 0.000(5) -0.012(5) -0.009(4)
C24' 0.034(5) 0.036(4) 0.038(3) -0.004(3) -0.004(3) -0.004(3)
C25' 0.021(6) 0.030(4) 0.029(4) -0.006(4) -0.008(4) -0.002(3)
C26' 0.063(5) 0.045(4) 0.050(4) -0.025(4) -0.010(4) 0.001(3)
N31 0.188(4) 0.153(7) 0.146(7) 0.007(4) 0.003(4) 0.067(6)
C31 0.178(4) 0.098(5) 0.096(5) 0.025(3) -0.002(4) 0.040(4)
C32 0.172(5) 0.099(9) 0.202(14) 0.038(4) 0.000(5) 0.092(9)
N31' 0.128(7) 0.131(5) 0.221(5) 0.049(5) -0.016(4) 0.031(4)
C31' 0.051(3) 0.087(4) 0.197(5) 0.011(3) -0.001(4) 0.062(3)
C32' 0.100(5) 0.077(4) 0.184(5) 0.025(4) 0.000(4) 0.076(3)

loop_
_atom_type_symbol
_atom_type_description
_atom_type_scat_dispersion_real
_atom_type_scat_dispersion_imag
_atom_type_scat_source
C C 0.0181 0.0091 'International Tables Vol C Tables 4.2.6.8 and 6.1.1.4'
H H 0.0000 0.0000 'International Tables Vol C Tables 4.2.6.8 and 6.1.1.4'
N N 0.0311 0.0180 'International Tables Vol C Tables 4.2.6.8 and 6.1.1.4'
Ni Ni -3.0029 0.5091 'International Tables Vol C Tables 4.2.6.8 and 6.1.1.4'
S S 0.3331 0.5567 'International Tables Vol C Tables 4.2.6.8 and 6.1.1.4'

loop_
_geom_angle_atom_site_label_1
_geom_angle_atom_site_label_2
_geom_angle_atom_site_label_3
_geom_angle_site_symmetry_1
_geom_angle_site_symmetry_3
_geom_angle
_geom_angle_publ_flag
N1 Ni1 N1 2_656 . 179.99(7) ?
N1 Ni1 N11 2_656 2_656 90.55(6) ?
N1 Ni1 N11 . 2_656 89.44(6) ?
N1 Ni1 N11 . . 90.55(6) ?
N1 Ni1 N11 2_656 . 89.44(6) ?
N1 Ni1 N21 2_656 . 90.46(6) ?
N1 Ni1 N21 . . 89.55(6) ?
N1 Ni1 N21 . 2_656 90.46(6) ?
N1 Ni1 N21 2_656 2_656 89.55(6) ?
N11 Ni1 N11 . 2_656 91.03(8) ?
N21 Ni1 N11 2_656 . 89.80(6) ?
N21 Ni1 N11 2_656 2_656 179.16(5) ?
N21 Ni1 N11 . 2_656 89.80(6) ?
N21 Ni1 N11 . . 179.16(5) ?
N21 Ni1 N21 . 2_656 89.36(7) ?
C1 N1 Ni1 . . 163.77(15) ?
N1 C1 S1 . . 179.81(16) ?
C11 N11 Ni1 . . 121.35(11) ?
C11 N11 C15 . . 117.48(15) ?
C15 N11 Ni1 . . 121.16(11) ?
N11 C11 H11 . . 118.1 ?
N11 C11 C12 . . 123.73(17) ?
C12 C11 H11 . . 118.1 ?
C11 C12 C16 . . 120.5(2) ?
C13 C12 C11 . . 117.42(18) ?
C13 C12 C16 . . 122.1(2) ?
C12 C13 H13 . . 120.1 ?
C14 C13 C12 . . 119.83(19) ?
C14 C13 H13 . . 120.1 ?
C13 C14 H14 . . 120.6 ?
C13 C14 C15 . . 118.7(2) ?
C15 C14 H14 . . 120.6 ?
N11 C15 C14 . . 122.78(18) ?
N11 C15 H15 . . 118.6 ?
C14 C15 H15 . . 118.6 ?
C12 C16 H16A . . 109.5 ?
C12 C16 H16B . . 109.5 ?
C12 C16 H16C . . 109.5 ?
H16A C16 H16B . . 109.5 ?
H16A C16 H16C . . 109.5 ?
H16B C16 H16C . . 109.5 ?
C21 N21 Ni1 . . 121.24(10) ?
C21 N21 C25 . . 116.6(3) ?
C25 N21 Ni1 . . 122.0(3) ?
C25' N21 Ni1 . . 117.8(8) ?
C25' N21 C21 . . 118.9(8) ?
N21 C21 H21 . . 117.5 ?
N21 C21 H21A . . 120.6 ?
N21 C21 C22 . . 125.0(2) ?
N21 C21 C22' . . 118.8(8) ?
C22 C21 H21 . . 117.5 ?
C22' C21 H21A . . 120.6 ?
C21 C22 C23 . . 117.3(4) ?
C21 C22 C26 . . 120.5(3) ?
C23 C22 C26 . . 122.1(5) ?
C22 C23 H23 . . 120.3 ?
C24 C23 C22 . . 119.3(4) ?
C24 C23 H23 . . 120.3 ?
C23 C24 H24 . . 120.4 ?
C25 C24 C23 . . 119.1(4) ?
C25 C24 H24 . . 120.4 ?
N21 C25 C24 . . 122.5(5) ?
N21 C25 H25 . . 118.7 ?
C24 C25 H25 . . 118.7 ?
C22 C26 H26A . . 109.5 ?
C22 C26 H26B . . 109.5 ?
C22 C26 H26C . . 109.5 ?
H26A C26 H26B . . 109.5 ?
H26A C26 H26C . . 109.5 ?
H26B C26 H26C . . 109.5 ?
C21 C22' H22' . . 120.2 ?
C23' C22' C21 . . 119.6(14) ?
C23' C22' H22' . . 120.2 ?
C22' C23' H23' . . 120.0 ?
C22' C23' C24' . . 120.0(15) ?
C24' C23' H23' . . 120.0 ?
C23' C24' C25' . . 117.9(13) ?
C23' C24' C26' . . 123.3(10) ?
C25' C24' C26' . . 118.7(11) ?
N21 C25' C24' . . 124.1(15) ?
N21 C25' H25' . . 118.0 ?
C24' C25' H25' . . 118.0 ?
C24' C26' H26D . . 109.5 ?
C24' C26' H26E . . 109.5 ?
C24' C26' H26F . . 109.5 ?
H26D C26' H26E . . 109.5 ?
H26D C26' H26F . . 109.5 ?
H26E C26' H26F . . 109.5 ?
N31 C31 C32 . . 173.6(12) ?
C31 C32 H32A . . 109.5 ?
C31 C32 H32B . . 109.5 ?
C31 C32 H32C . . 109.5 ?
H32A C32 H32B . . 109.5 ?
H32A C32 H32C . . 109.5 ?
H32B C32 H32C . . 109.5 ?
N31' C31' C32' . . 178.5(12) ?
C31' C32' H32D . . 109.5 ?
C31' C32' H32E . . 109.5 ?
C31' C32' H32F . . 109.5 ?
H32D C32' H32E . . 109.5 ?
H32D C32' H32F . . 109.5 ?
H32E C32' H32F . . 109.5 ?

loop_
_geom_bond_atom_site_label_1
_geom_bond_atom_site_label_2
_geom_bond_site_symmetry_2
_geom_bond_distance
_geom_bond_publ_flag
Ni1 N1 2_656 2.0528(16) ?
Ni1 N1 . 2.0528(16) y
Ni1 N11 . 2.1235(14) y
Ni1 N11 2_656 2.1235(13) ?
Ni1 N21 . 2.1224(13) y
Ni1 N21 2_656 2.1224(13) ?
N1 C1 . 1.157(3) ?
C1 S1 . 1.6358(19) ?
N11 C11 . 1.337(2) ?
N11 C15 . 1.342(2) ?
C11 H11 . 0.9500 ?
C11 C12 . 1.394(2) ?
C12 C13 . 1.382(3) ?
C12 C16 . 1.503(3) ?
C13 H13 . 0.9500 ?
C13 C14 . 1.377(3) ?
C14 H14 . 0.9500 ?
C14 C15 . 1.385(3) ?
C15 H15 . 0.9500 ?
C16 H16A . 0.9800 ?
C16 H16B . 0.9800 ?
C16 H16C . 0.9800 ?
N21 C21 . 1.3381(19) ?
N21 C25 . 1.357(6) ?
N21 C25' . 1.312(19) ?
C21 H21 . 0.9500 ?
C21 H21A . 0.9500 ?
C21 C22 . 1.363(6) ?
C21 C22' . 1.490(19) ?
C22 C23 . 1.394(6) ?
C22 C26 . 1.506(6) ?
C23 H23 . 0.9500 ?
C23 C24 . 1.381(5) ?
C24 H24 . 0.9500 ?
C24 C25 . 1.370(7) ?
C25 H25 . 0.9500 ?
C26 H26A . 0.9800 ?
C26 H26B . 0.9800 ?
C26 H26C . 0.9800 ?
C22' H22' . 0.9500 ?
C22' C23' . 1.34(2) ?
C23' H23' . 0.9500 ?
C23' C24' . 1.363(19) ?
C24' C25' . 1.423(19) ?
C24' C26' . 1.516(13) ?
C25' H25' . 0.9500 ?
C26' H26D . 0.9800 ?
C26' H26E . 0.9800 ?
C26' H26F . 0.9800 ?
N31 C31 . 1.121(11) ?
C31 C32 . 1.449(14) ?
C32 H32A . 0.9800 ?
C32 H32B . 0.9800 ?
C32 H32C . 0.9800 ?
N31' C31' . 1.151(12) ?
C31' C32' . 1.381(15) ?
C32' H32D . 0.9800 ?
C32' H32E . 0.9800 ?
C32' H32F . 0.9800 ?

loop_
_geom_hbond_atom_site_label_D
_geom_hbond_atom_site_label_H
_geom_hbond_atom_site_label_A
_geom_hbond_site_symmetry_A
_geom_hbond_distance_DH
_geom_hbond_distance_HA
_geom_hbond_distance_DA
_geom_hbond_angle_DHA
C25' H25' N21 2_656 0.95 2.48 2.991(15) 113.7
C32 H32A S1 4_556 0.98 2.93 3.791(17) 146.5
C32' H32F S1 . 0.98 2.89 3.779(10) 151.7

_cod_database_fobs_code 2244208
